data_1572920
loop_
_publ_author_name
'Li, Can'
'Zhou, Wei'
'Liu, Zhaoxin'
'Gao, Rong'
'Mi, Qixi'
'Ning, Zhijun'
'Ren, Yi'

_publ_section_title
;
 Non-innocent P-centers in nonbenzenoid polycyclic aromatic molecules with
 tunable structures and properties.
;
_journal_issue 44
_journal_name_full 'Chemical science'
_journal_page_first 18608
_journal_page_last 18616
_journal_paper_doi 10.1039/d4sc05857g
_journal_volume 15
_journal_year 2024
_chemical_formula_moiety 'C38 H21 N2 P S2'
_chemical_formula_sum 'C38 H21 N2 P S2'
_chemical_formula_weight 600.66
_space_group_crystal_system orthorhombic
_space_group_IT_number 61
_space_group_name_Hall '-P 2ac 2ab'
_space_group_name_H-M_alt 'P b c a'
_atom_sites_solution_hydrogens geom
_atom_sites_solution_primary dual
_audit_creation_date 2022-01-20
_audit_creation_method
;
Olex2 1.3
(compiled 2020.11.12 svn.r5f609507 for OlexSys, GUI svn.r6408)
;
_audit_update_record
;
2024-08-23 deposited with the CCDC.	2024-10-07 downloaded from the CCDC.
;
_cell_angle_alpha 90
_cell_angle_beta 90
_cell_angle_gamma 90
_cell_formula_units_Z 8
_cell_length_a 20.9037(14)
_cell_length_b 14.1564(9)
_cell_length_c 21.8058(15)
_cell_measurement_reflns_used 9146
_cell_measurement_temperature 150.0
_cell_measurement_theta_max 74.51
_cell_measurement_theta_min 3.72
_cell_volume 6452.8(7)
_computing_cell_refinement 'SAINT V8.40B (?, 2016)'
_computing_data_reduction 'SAINT V8.40B (?, 2016)'
_computing_molecular_graphics 'Olex2 1.3 (Dolomanov et al., 2009)'
_computing_publication_material 'Olex2 1.3 (Dolomanov et al., 2009)'
_computing_structure_refinement 'SHELXL 2018/3 (Sheldrick, 2015)'
_computing_structure_solution 'SHELXT 2018/2 (Sheldrick, 2018)'
_diffrn_ambient_temperature 150.0
_diffrn_measured_fraction_theta_full 0.999
_diffrn_measured_fraction_theta_max 0.997
_diffrn_measurement_device_type 'Bruker APEX-II CCD'
_diffrn_measurement_method '\f and \w scans'
_diffrn_radiation_type CuK\a
_diffrn_radiation_wavelength 1.54178
_diffrn_reflns_av_R_equivalents 0.0301
_diffrn_reflns_av_unetI/netI 0.0242
_diffrn_reflns_Laue_measured_fraction_full 0.999
_diffrn_reflns_Laue_measured_fraction_max 0.997
_diffrn_reflns_limit_h_max 26
_diffrn_reflns_limit_h_min -23
_diffrn_reflns_limit_k_max 17
_diffrn_reflns_limit_k_min -16
_diffrn_reflns_limit_l_max 26
_diffrn_reflns_limit_l_min -26
_diffrn_reflns_number 34064
_diffrn_reflns_point_group_measured_fraction_full 0.999
_diffrn_reflns_point_group_measured_fraction_max 0.997
_diffrn_reflns_theta_full 67.679
_diffrn_reflns_theta_max 74.468
_diffrn_reflns_theta_min 4.282
_diffrn_source_current 1.0
_diffrn_source_power 0.05
_diffrn_source_voltage 50.0
_diffrn_standards_number 0
_exptl_absorpt_coefficient_mu 2.181
_exptl_absorpt_correction_T_max 0.0872
_exptl_absorpt_correction_T_min 0.0111
_exptl_absorpt_correction_type multi-scan
_exptl_absorpt_process_details
;
SADABS-2016/2 (Bruker,2016/2) was used for absorption correction.
wR2(int) was 0.0749 before and 0.0476 after correction.
The Ratio of minimum to maximum transmission is 0.1273.
The \l/2 correction factor is Not present.
;
_exptl_crystal_density_diffrn 1.237
_exptl_crystal_description block
_exptl_crystal_F_000 2480
_exptl_crystal_size_max 0.2
_exptl_crystal_size_mid 0.15
_exptl_crystal_size_min 0.1
_refine_diff_density_max 0.737
_refine_diff_density_min -0.294
_refine_diff_density_rms 0.099
_refine_ls_extinction_method none
_refine_ls_goodness_of_fit_ref 1.064
_refine_ls_hydrogen_treatment constr
_refine_ls_matrix_type full
_refine_ls_number_parameters 388
_refine_ls_number_reflns 6576
_refine_ls_number_restraints 0
_refine_ls_restrained_S_all 1.064
_refine_ls_R_factor_all 0.0636
_refine_ls_R_factor_gt 0.0628
_refine_ls_shift/su_max 0.001
_refine_ls_shift/su_mean 0.000
_refine_ls_structure_factor_coef Fsqd
_refine_ls_weighting_details 'w=1/[\s^2^(Fo^2^)+(0.1355P)^2^+0.9845P] where P=(Fo^2^+2Fc^2^)/3'
_refine_ls_weighting_scheme calc
_refine_ls_wR_factor_gt 0.1739
_refine_ls_wR_factor_ref 0.1754
_reflns_Friedel_coverage 0.000
_reflns_number_gt 6279
_reflns_number_total 6576
_reflns_threshold_expression 'I > 2\s(I)'
_cod_data_source_file d4sc05857g2.cif
_cod_data_source_block cu_thb2_p_s_0ma
_cod_depositor_comments 'Adding full bibliography for 1572918--1572921.cif.'
_cod_database_code 1572920
_shelx_shelxl_version_number 2018/3
_shelx_space_group_comment
;
The symmetry employed for this shelxl refinement is uniquely defined
by the following loop, which should always be used as a source of
symmetry information in preference to the above space-group names.
They are only intended as comments.
;
_shelx_estimated_absorpt_t_max 0.811
_shelx_estimated_absorpt_t_min 0.669
_olex2_refinement_description
;
1. Fixed Uiso
 At 1.2 times of:
  All C(H) groups
2.a Aromatic/amide H refined with riding coordinates:
 C008(H008), C00A(H00A), C00C(H00C), C00F(H00F), C00G(H00G), C00N(H00N),
 C00S(H00S), C00T(H00T), C00U(H00U), C00W(H00W), C00X(H00X), C00Y(H00Y),
 C00Z(H00Z), C010(H010), C011(H011), C012(H012), C013(H013), C014(H014),
 C015(H015), C016(H016), C017(H017)
;
_smtbx_masks_void_probe_radius 1.2
_smtbx_masks_void_truncation_radius 1.2
_olex2_submission_special_instructions 'No special instructions were received'

loop_
_space_group_symop_operation_xyz
'x, y, z'
'-x+1/2, -y, z+1/2'
'-x, y+1/2, -z+1/2'
'x+1/2, -y+1/2, -z'
'-x, -y, -z'
'x-1/2, y, -z-1/2'
'x, -y-1/2, z-1/2'
'-x-1/2, y-1/2, z'

loop_
_atom_site_label
_atom_site_type_symbol
_atom_site_fract_x
_atom_site_fract_y
_atom_site_fract_z
_atom_site_U_iso_or_equiv
_atom_site_adp_type
_atom_site_occupancy
_atom_site_site_symmetry_order
_atom_site_calc_flag
_atom_site_refinement_flags_posn
_atom_site_refinement_flags_adp
_atom_site_refinement_flags_occupancy
_atom_site_disorder_assembly
_atom_site_disorder_group
S001 S 0.62604(2) 0.69513(3) 0.52376(2) 0.04416(16) Uani 1 1 d . . . . .
S002 S 0.27925(2) 0.72854(4) 0.43788(2) 0.04872(17) Uani 1 1 d . . . . .
P003 P 0.36806(2) 0.71661(3) 0.45856(2) 0.04092(16) Uani 1 1 d . . . . .
N004 N 0.38916(7) 0.61345(11) 0.49351(7) 0.0415(3) Uani 1 1 d . . . . .
N005 N 0.41954(7) 0.72506(11) 0.39808(7) 0.0427(3) Uani 1 1 d . . . . .
C006 C 0.55606(8) 0.57357(12) 0.59975(8) 0.0429(4) Uani 1 1 d . . . . .
C007 C 0.48569(8) 0.73942(12) 0.40739(8) 0.0411(4) Uani 1 1 d . . . . .
C008 C 0.67562(9) 0.87182(15) 0.30991(9) 0.0514(4) Uani 1 1 d . . . . .
H008 H 0.696127 0.899065 0.275291 0.062 Uiso 1 1 calc R U . . .
C009 C 0.49710(9) 0.52702(12) 0.61350(8) 0.0426(4) Uani 1 1 d . . . . .
C00A C 0.61197(9) 0.84807(14) 0.30656(9) 0.0482(4) Uani 1 1 d . . . . .
H00A H 0.589104 0.859761 0.269683 0.058 Uiso 1 1 calc R U . . .
C00B C 0.44798(8) 0.60632(12) 0.52540(8) 0.0403(4) Uani 1 1 d . . . . .
C00C C 0.49608(9) 0.46493(13) 0.66445(8) 0.0460(4) Uani 1 1 d . . . . .
H00C H 0.457277 0.434045 0.675053 0.055 Uiso 1 1 calc R U . . .
C00D C 0.52214(9) 0.71150(12) 0.45907(8) 0.0412(4) Uani 1 1 d . . . . .
C00E C 0.51278(9) 0.78379(12) 0.35718(8) 0.0425(4) Uani 1 1 d . . . . .
C00F C 0.71060(9) 0.85635(14) 0.36374(9) 0.0498(4) Uani 1 1 d . . . . .
H00F H 0.754236 0.874789 0.366055 0.060 Uiso 1 1 calc R U . . .
C00G C 0.61081(9) 0.55364(14) 0.63550(9) 0.0480(4) Uani 1 1 d . . . . .
H00G H 0.650274 0.583478 0.625913 0.058 Uiso 1 1 calc R U . . .
C00H C 0.57992(9) 0.80676(12) 0.35663(8) 0.0435(4) Uani 1 1 d . . . . .
C00I C 0.50561(8) 0.65292(12) 0.51051(8) 0.0412(4) Uani 1 1 d . . . . .
C00J C 0.40557(9) 0.75958(13) 0.33848(8) 0.0441(4) Uani 1 1 d . . . . .
C00K C 0.46206(9) 0.79691(13) 0.31255(9) 0.0443(4) Uani 1 1 d . . . . .
C00L C 0.44274(8) 0.54526(12) 0.57493(8) 0.0421(4) Uani 1 1 d . . . . .
C00M C 0.55769(8) 0.63668(13) 0.54858(8) 0.0424(4) Uani 1 1 d . . . . .
C00N C 0.54987(10) 0.44847(14) 0.69877(9) 0.0499(4) Uani 1 1 d . . . . .
H00N H 0.547726 0.407169 0.733050 0.060 Uiso 1 1 calc R U . . .
C00O C 0.34628(9) 0.54985(13) 0.52339(8) 0.0424(4) Uani 1 1 d . . . . .
C00P C 0.58606(9) 0.73869(13) 0.45995(8) 0.0424(4) Uani 1 1 d . . . . .
C00Q C 0.39373(9) 0.80707(13) 0.51116(9) 0.0440(4) Uani 1 1 d . . . . .
C00R C 0.61644(9) 0.78754(12) 0.41084(9) 0.0429(4) Uani 1 1 d . . . . .
C00S C 0.28497(9) 0.52240(14) 0.50598(9) 0.0475(4) Uani 1 1 d . . . . .
H00S H 0.265365 0.547260 0.470137 0.057 Uiso 1 1 calc R U . . .
C00T C 0.34390(9) 0.44454(13) 0.61148(9) 0.0474(4) Uani 1 1 d . . . . .
H00T H 0.363210 0.417902 0.646922 0.057 Uiso 1 1 calc R U . . .
C00U C 0.41453(10) 0.89497(14) 0.48915(10) 0.0515(4) Uani 1 1 d . . . . .
H00U H 0.420398 0.904671 0.446415 0.062 Uiso 1 1 calc R U . . .
C00V C 0.37765(9) 0.50919(13) 0.57441(8) 0.0428(4) Uani 1 1 d . . . . .
C00W C 0.68144(9) 0.81434(13) 0.41319(9) 0.0467(4) Uani 1 1 d . . . . .
H00W H 0.705381 0.803162 0.449500 0.056 Uiso 1 1 calc R U . . .
C00X C 0.34852(10) 0.75480(14) 0.30557(9) 0.0496(4) Uani 1 1 d . . . . .
H00X H 0.311428 0.726439 0.322735 0.059 Uiso 1 1 calc R U . . .
C00Y C 0.60779(10) 0.49189(14) 0.68380(9) 0.0506(4) Uani 1 1 d . . . . .
H00Y H 0.645113 0.478600 0.707111 0.061 Uiso 1 1 calc R U . . .
C00Z C 0.45941(10) 0.83491(14) 0.25322(9) 0.0503(4) Uani 1 1 d . . . . .
H00Z H 0.496635 0.861348 0.235048 0.060 Uiso 1 1 calc R U . . .
C010 C 0.25359(9) 0.45758(14) 0.54277(11) 0.0509(4) Uani 1 1 d . . . . .
H010 H 0.211638 0.437845 0.531993 0.061 Uiso 1 1 calc R U . . .
C011 C 0.40218(10) 0.83362(16) 0.22131(9) 0.0547(5) Uani 1 1 d . . . . .
H011 H 0.400003 0.860832 0.181546 0.066 Uiso 1 1 calc R U . . .
C012 C 0.28207(9) 0.42080(14) 0.59505(10) 0.0508(4) Uani 1 1 d . . . . .
H012 H 0.258540 0.378329 0.620139 0.061 Uiso 1 1 calc R U . . .
C013 C 0.34763(10) 0.79276(15) 0.24695(10) 0.0548(5) Uani 1 1 d . . . . .
H013 H 0.309149 0.790923 0.223805 0.066 Uiso 1 1 calc R U . . .
C014 C 0.38509(10) 0.79391(14) 0.57368(10) 0.0499(4) Uani 1 1 d . . . . .
H014 H 0.370302 0.734798 0.588659 0.060 Uiso 1 1 calc R U . . .
C015 C 0.42642(11) 0.96729(15) 0.53011(12) 0.0591(5) Uani 1 1 d . . . . .
H015 H 0.439889 1.027232 0.515376 0.071 Uiso 1 1 calc R U . . .
C016 C 0.41885(11) 0.95301(16) 0.59255(12) 0.0616(5) Uani 1 1 d . . . . .
H016 H 0.428031 1.002712 0.620466 0.074 Uiso 1 1 calc R U . . .
C017 C 0.39798(11) 0.86669(16) 0.61433(10) 0.0598(5) Uani 1 1 d . . . . .
H017 H 0.392473 0.857247 0.657140 0.072 Uiso 1 1 calc R U . . .

loop_
_atom_site_aniso_label
_atom_site_aniso_U_11
_atom_site_aniso_U_22
_atom_site_aniso_U_33
_atom_site_aniso_U_23
_atom_site_aniso_U_13
_atom_site_aniso_U_12
S001 0.0394(3) 0.0484(3) 0.0447(3) 0.00144(17) -0.00223(16) -0.00228(16)
S002 0.0381(3) 0.0571(3) 0.0510(3) 0.00489(19) 0.00005(17) 0.00351(17)
P003 0.0381(3) 0.0430(3) 0.0417(3) 0.00089(17) 0.00094(16) 0.00172(16)
N004 0.0397(7) 0.0414(7) 0.0434(7) -0.0006(6) -0.0003(6) -0.0006(6)
N005 0.0414(8) 0.0464(8) 0.0405(7) 0.0011(6) 0.0006(6) 0.0013(6)
C006 0.0462(9) 0.0401(8) 0.0425(8) -0.0037(7) -0.0002(7) 0.0015(7)
C007 0.0395(8) 0.0409(8) 0.0430(8) -0.0019(7) 0.0005(7) 0.0012(6)
C008 0.0511(10) 0.0514(10) 0.0516(10) 0.0035(8) 0.0073(8) -0.0026(8)
C009 0.0465(9) 0.0402(8) 0.0411(8) -0.0046(7) 0.0005(7) 0.0030(7)
C00A 0.0507(10) 0.0465(9) 0.0474(9) 0.0019(7) 0.0029(7) -0.0003(7)
C00B 0.0409(8) 0.0404(8) 0.0398(8) -0.0035(6) -0.0001(6) 0.0028(7)
C00C 0.0521(10) 0.0425(8) 0.0436(8) -0.0006(7) 0.0009(7) 0.0012(7)
C00D 0.0417(9) 0.0402(8) 0.0417(9) -0.0018(6) 0.0016(7) 0.0011(7)
C00E 0.0457(9) 0.0395(8) 0.0425(8) -0.0010(6) 0.0006(7) 0.0018(7)
C00F 0.0438(9) 0.0486(9) 0.0569(10) -0.0012(8) 0.0044(8) -0.0035(7)
C00G 0.0487(9) 0.0469(9) 0.0483(9) -0.0027(7) -0.0037(7) 0.0009(8)
C00H 0.0456(9) 0.0393(8) 0.0456(9) -0.0016(7) 0.0025(7) 0.0004(7)
C00I 0.0422(8) 0.0404(8) 0.0410(8) -0.0017(7) 0.0007(7) 0.0021(6)
C00J 0.0476(9) 0.0437(9) 0.0411(8) -0.0001(7) 0.0009(7) 0.0032(7)
C00K 0.0471(9) 0.0417(8) 0.0440(9) 0.0002(7) -0.0003(7) 0.0007(7)
C00L 0.0451(9) 0.0398(8) 0.0413(8) -0.0029(7) 0.0029(7) 0.0012(7)
C00M 0.0404(8) 0.0428(8) 0.0438(8) -0.0038(7) 0.0007(6) 0.0000(7)
C00N 0.0615(11) 0.0443(9) 0.0439(9) 0.0012(7) -0.0037(8) 0.0047(8)
C00O 0.0431(9) 0.0397(8) 0.0445(9) -0.0025(7) 0.0034(7) -0.0003(7)
C00P 0.0424(9) 0.0418(8) 0.0430(8) -0.0015(7) -0.0026(7) 0.0012(7)
C00Q 0.0406(9) 0.0433(9) 0.0482(9) -0.0022(7) 0.0004(7) 0.0038(7)
C00R 0.0460(9) 0.0388(8) 0.0440(9) -0.0027(7) 0.0019(7) 0.0004(7)
C00S 0.0444(9) 0.0463(9) 0.0517(10) -0.0021(8) -0.0014(7) 0.0009(7)
C00T 0.0490(10) 0.0431(8) 0.0501(9) 0.0016(7) 0.0047(7) 0.0008(7)
C00U 0.0503(10) 0.0460(10) 0.0581(10) 0.0008(8) 0.0082(8) 0.0015(8)
C00V 0.0434(9) 0.0400(8) 0.0451(8) -0.0027(7) 0.0025(7) 0.0012(6)
C00W 0.0445(9) 0.0452(9) 0.0502(9) -0.0016(7) 0.0013(7) -0.0009(7)
C00X 0.0478(10) 0.0541(10) 0.0468(9) 0.0012(8) -0.0013(8) 0.0006(8)
C00Y 0.0557(11) 0.0479(10) 0.0481(9) -0.0022(8) -0.0088(8) 0.0052(8)
C00Z 0.0538(10) 0.0515(10) 0.0454(9) 0.0038(8) 0.0006(8) -0.0037(8)
C010 0.0425(9) 0.0471(10) 0.0631(11) -0.0044(8) 0.0029(8) -0.0033(7)
C011 0.0599(11) 0.0597(11) 0.0446(9) 0.0080(8) -0.0056(8) -0.0035(9)
C012 0.0496(10) 0.0425(9) 0.0602(11) 0.0012(8) 0.0101(8) -0.0026(7)
C013 0.0514(11) 0.0624(12) 0.0505(10) 0.0039(9) -0.0083(8) 0.0004(9)
C014 0.0552(11) 0.0458(9) 0.0488(10) -0.0010(7) 0.0003(8) 0.0048(8)
C015 0.0525(11) 0.0441(10) 0.0806(14) -0.0041(9) 0.0106(10) -0.0022(8)
C016 0.0597(12) 0.0527(11) 0.0725(13) -0.0178(10) -0.0016(10) 0.0018(9)
C017 0.0682(13) 0.0577(11) 0.0536(11) -0.0080(9) -0.0032(9) 0.0081(10)

loop_
_atom_type_symbol
_atom_type_description
_atom_type_scat_dispersion_real
_atom_type_scat_dispersion_imag
_atom_type_scat_source
C C 0.0181 0.0091 'International Tables Vol C Tables 4.2.6.8 and 6.1.1.4'
H H 0.0000 0.0000 'International Tables Vol C Tables 4.2.6.8 and 6.1.1.4'
N N 0.0311 0.0180 'International Tables Vol C Tables 4.2.6.8 and 6.1.1.4'
P P 0.2955 0.4335 'International Tables Vol C Tables 4.2.6.8 and 6.1.1.4'
S S 0.3331 0.5567 'International Tables Vol C Tables 4.2.6.8 and 6.1.1.4'

loop_
_geom_angle_atom_site_label_1
_geom_angle_atom_site_label_2
_geom_angle_atom_site_label_3
_geom_angle
_geom_angle_site_symmetry_1
_geom_angle_site_symmetry_3
_geom_angle_publ_flag
C00P S001 C00M 91.32(9) . . ?
N004 P003 S002 115.53(6) . . ?
N004 P003 N005 104.02(7) . . ?
N004 P003 C00Q 104.31(8) . . ?
N005 P003 S002 115.00(6) . . ?
N005 P003 C00Q 104.74(8) . . ?
C00Q P003 S002 112.05(6) . . ?
C00B N004 P003 120.34(12) . . ?
C00B N004 C00O 106.03(14) . . ?
C00O N004 P003 125.55(12) . . ?
C007 N005 P003 121.09(12) . . ?
C007 N005 C00J 106.48(14) . . ?
C00J N005 P003 127.04(13) . . ?
C009 C006 C00M 118.18(16) . . ?
C00G C006 C009 119.38(17) . . ?
C00G C006 C00M 122.41(17) . . ?
N005 C007 C00D 126.93(16) . . ?
C00E C007 N005 110.62(16) . . ?
C00E C007 C00D 122.42(17) . . ?
C00A C008 H008 119.6 . . ?
C00A C008 C00F 120.80(18) . . ?
C00F C008 H008 119.6 . . ?
C006 C009 C00L 118.44(16) . . ?
C00C C009 C006 117.61(17) . . ?
C00C C009 C00L 123.95(17) . . ?
C008 C00A H00A 119.3 . . ?
C008 C00A C00H 121.40(18) . . ?
C00H C00A H00A 119.3 . . ?
C00I C00B N004 126.50(16) . . ?
C00L C00B N004 110.98(15) . . ?
C00L C00B C00I 122.52(16) . . ?
C009 C00C H00C 119.3 . . ?
C00N C00C C009 121.42(18) . . ?
C00N C00C H00C 119.3 . . ?
C007 C00D C00I 130.73(17) . . ?
C00P C00D C007 116.78(16) . . ?
C00P C00D C00I 112.33(16) . . ?
C007 C00E C00H 120.51(16) . . ?
C007 C00E C00K 106.85(16) . . ?
C00H C00E C00K 132.64(17) . . ?
C008 C00F H00F 120.2 . . ?
C00W C00F C008 119.59(18) . . ?
C00W C00F H00F 120.2 . . ?
C006 C00G H00G 119.5 . . ?
C00Y C00G C006 120.93(19) . . ?
C00Y C00G H00G 119.5 . . ?
C00A C00H C00E 124.30(17) . . ?
C00A C00H C00R 117.71(17) . . ?
C00R C00H C00E 117.99(16) . . ?
C00B C00I C00D 130.89(16) . . ?
C00M C00I C00B 117.03(16) . . ?
C00M C00I C00D 111.94(16) . . ?
C00K C00J N005 108.88(16) . . ?
C00X C00J N005 129.13(17) . . ?
C00X C00J C00K 121.86(17) . . ?
C00J C00K C00E 107.14(16) . . ?
C00Z C00K C00E 134.16(19) . . ?
C00Z C00K C00J 118.69(18) . . ?
C009 C00L C00V 132.98(17) . . ?
C00B C00L C009 120.33(16) . . ?
C00B C00L C00V 106.66(16) . . ?
C006 C00M S001 124.08(13) . . ?
C00I C00M S001 112.32(14) . . ?
C00I C00M C006 123.46(16) . . ?
C00C C00N H00N 119.7 . . ?
C00C C00N C00Y 120.58(18) . . ?
C00Y C00N H00N 119.7 . . ?
C00S C00O N004 129.02(17) . . ?
C00S C00O C00V 121.87(17) . . ?
C00V C00O N004 108.94(15) . . ?
C00D C00P S001 112.04(14) . . ?
C00D C00P C00R 123.53(17) . . ?
C00R C00P S001 124.09(14) . . ?
C00U C00Q P003 120.35(15) . . ?
C014 C00Q P003 119.44(15) . . ?
C014 C00Q C00U 119.70(18) . . ?
C00P C00R C00H 118.35(17) . . ?
C00W C00R C00H 119.45(17) . . ?
C00W C00R C00P 122.17(17) . . ?
C00O C00S H00S 121.2 . . ?
C010 C00S C00O 117.59(18) . . ?
C010 C00S H00S 121.2 . . ?
C00V C00T H00T 120.8 . . ?
C012 C00T H00T 120.8 . . ?
C012 C00T C00V 118.49(18) . . ?
C00Q C00U H00U 120.3 . . ?
C015 C00U C00Q 119.48(19) . . ?
C015 C00U H00U 120.3 . . ?
C00O C00V C00L 107.30(16) . . ?
C00T C00V C00L 133.78(18) . . ?
C00T C00V C00O 118.90(17) . . ?
C00F C00W C00R 120.99(18) . . ?
C00F C00W H00W 119.5 . . ?
C00R C00W H00W 119.5 . . ?
C00J C00X H00X 121.1 . . ?
C013 C00X C00J 117.86(19) . . ?
C013 C00X H00X 121.1 . . ?
C00G C00Y C00N 120.03(18) . . ?
C00G C00Y H00Y 120.0 . . ?
C00N C00Y H00Y 120.0 . . ?
C00K C00Z H00Z 120.2 . . ?
C011 C00Z C00K 119.52(19) . . ?
C011 C00Z H00Z 120.2 . . ?
C00S C010 H010 119.3 . . ?
C00S C010 C012 121.46(18) . . ?
C012 C010 H010 119.3 . . ?
C00Z C011 H011 119.7 . . ?
C00Z C011 C013 120.69(19) . . ?
C013 C011 H011 119.7 . . ?
C00T C012 C010 121.51(18) . . ?
C00T C012 H012 119.2 . . ?
C010 C012 H012 119.2 . . ?
C00X C013 C011 121.26(19) . . ?
C00X C013 H013 119.4 . . ?
C011 C013 H013 119.4 . . ?
C00Q C014 H014 119.9 . . ?
C017 C014 C00Q 120.2(2) . . ?
C017 C014 H014 119.9 . . ?
C00U C015 H015 119.8 . . ?
C00U C015 C016 120.4(2) . . ?
C016 C015 H015 119.8 . . ?
C015 C016 H016 119.9 . . ?
C017 C016 C015 120.2(2) . . ?
C017 C016 H016 119.9 . . ?
C014 C017 H017 120.0 . . ?
C016 C017 C014 119.9(2) . . ?
C016 C017 H017 120.0 . . ?

loop_
_geom_bond_atom_site_label_1
_geom_bond_atom_site_label_2
_geom_bond_distance
_geom_bond_site_symmetry_2
_geom_bond_publ_flag
S001 C00M 1.7374(18) . ?
S001 C00P 1.7362(18) . ?
S002 P003 1.9177(7) . ?
P003 N004 1.7054(16) . ?
P003 N005 1.7064(16) . ?
P003 C00Q 1.8011(19) . ?
N004 C00B 1.416(2) . ?
N004 C00O 1.428(2) . ?
N005 C007 1.412(2) . ?
N005 C00J 1.419(2) . ?
C006 C009 1.429(3) . ?
C006 C00G 1.413(3) . ?
C006 C00M 1.430(3) . ?
C007 C00D 1.417(3) . ?
C007 C00E 1.383(2) . ?
C008 H008 0.9500 . ?
C008 C00A 1.374(3) . ?
C008 C00F 1.400(3) . ?
C009 C00C 1.417(3) . ?
C009 C00L 1.437(3) . ?
C00A H00A 0.9500 . ?
C00A C00H 1.408(3) . ?
C00B C00I 1.411(2) . ?
C00B C00L 1.388(2) . ?
C00C H00C 0.9500 . ?
C00C C00N 1.371(3) . ?
C00D C00I 1.437(2) . ?
C00D C00P 1.391(3) . ?
C00E C00H 1.441(3) . ?
C00E C00K 1.451(3) . ?
C00F H00F 0.9500 . ?
C00F C00W 1.374(3) . ?
C00G H00G 0.9500 . ?
C00G C00Y 1.370(3) . ?
C00H C00R 1.433(3) . ?
C00I C00M 1.388(2) . ?
C00J C00K 1.412(3) . ?
C00J C00X 1.394(3) . ?
C00K C00Z 1.402(3) . ?
C00L C00V 1.453(3) . ?
C00N H00N 0.9500 . ?
C00N C00Y 1.397(3) . ?
C00O C00S 1.392(3) . ?
C00O C00V 1.414(3) . ?
C00P C00R 1.424(3) . ?
C00Q C00U 1.403(3) . ?
C00Q C014 1.388(3) . ?
C00R C00W 1.412(3) . ?
C00S H00S 0.9500 . ?
C00S C010 1.384(3) . ?
C00T H00T 0.9500 . ?
C00T C00V 1.410(3) . ?
C00T C012 1.383(3) . ?
C00U H00U 0.9500 . ?
C00U C015 1.381(3) . ?
C00W H00W 0.9500 . ?
C00X H00X 0.9500 . ?
C00X C013 1.387(3) . ?
C00Y H00Y 0.9500 . ?
C00Z H00Z 0.9500 . ?
C00Z C011 1.384(3) . ?
C010 H010 0.9500 . ?
C010 C012 1.387(3) . ?
C011 H011 0.9500 . ?
C011 C013 1.395(3) . ?
C012 H012 0.9500 . ?
C013 H013 0.9500 . ?
C014 H014 0.9500 . ?
C014 C017 1.386(3) . ?
C015 H015 0.9500 . ?
C015 C016 1.385(4) . ?
C016 H016 0.9500 . ?
C016 C017 1.382(3) . ?
C017 H017 0.9500 . ?

loop_
_geom_torsion_atom_site_label_1
_geom_torsion_atom_site_label_2
_geom_torsion_atom_site_label_3
_geom_torsion_atom_site_label_4
_geom_torsion
_geom_torsion_site_symmetry_1
_geom_torsion_site_symmetry_2
_geom_torsion_site_symmetry_3
_geom_torsion_site_symmetry_4
_geom_torsion_publ_flag
S001 C00P C00R C00H 170.38(13) . . . . ?
S001 C00P C00R C00W -7.4(3) . . . . ?
S002 P003 N004 C00B -162.92(11) . . . . ?
S002 P003 N004 C00O -18.68(16) . . . . ?
S002 P003 N005 C007 165.27(12) . . . . ?
S002 P003 N005 C00J 14.81(17) . . . . ?
S002 P003 C00Q C00U -86.55(16) . . . . ?
S002 P003 C00Q C014 85.20(16) . . . . ?
P003 N004 C00B C00I -32.9(2) . . . . ?
P003 N004 C00B C00L 147.55(13) . . . . ?
P003 N004 C00O C00S 39.6(3) . . . . ?
P003 N004 C00O C00V -145.16(13) . . . . ?
P003 N005 C007 C00D 27.8(2) . . . . ?
P003 N005 C007 C00E -153.90(13) . . . . ?
P003 N005 C00J C00K 152.23(14) . . . . ?
P003 N005 C00J C00X -32.0(3) . . . . ?
P003 C00Q C00U C015 171.98(16) . . . . ?
P003 C00Q C014 C017 -172.88(17) . . . . ?
N004 P003 N005 C007 -67.38(15) . . . . ?
N004 P003 N005 C00J 142.16(15) . . . . ?
N004 P003 C00Q C00U 147.77(15) . . . . ?
N004 P003 C00Q C014 -40.48(17) . . . . ?
N004 C00B C00I C00D -5.5(3) . . . . ?
N004 C00B C00I C00M 179.25(16) . . . . ?
N004 C00B C00L C009 179.53(15) . . . . ?
N004 C00B C00L C00V 1.33(19) . . . . ?
N004 C00O C00S C010 178.73(18) . . . . ?
N004 C00O C00V C00L -2.43(19) . . . . ?
N004 C00O C00V C00T 179.21(15) . . . . ?
N005 P003 N004 C00B 70.07(14) . . . . ?
N005 P003 N004 C00O -145.69(14) . . . . ?
N005 P003 C00Q C00U 38.77(17) . . . . ?
N005 P003 C00Q C014 -149.49(15) . . . . ?
N005 C007 C00D C00I 8.9(3) . . . . ?
N005 C007 C00D C00P -175.94(17) . . . . ?
N005 C007 C00E C00H 179.26(15) . . . . ?
N005 C007 C00E C00K -1.3(2) . . . . ?
N005 C00J C00K C00E 0.9(2) . . . . ?
N005 C00J C00K C00Z 179.77(16) . . . . ?
N005 C00J C00X C013 -178.73(18) . . . . ?
C006 C009 C00C C00N -1.2(3) . . . . ?
C006 C009 C00L C00B 0.4(2) . . . . ?
C006 C009 C00L C00V 178.02(17) . . . . ?
C006 C00G C00Y C00N -0.8(3) . . . . ?
C007 N005 C00J C00K -1.65(19) . . . . ?
C007 N005 C00J C00X 174.15(19) . . . . ?
C007 C00D C00I C00B -0.7(3) . . . . ?
C007 C00D C00I C00M 174.71(18) . . . . ?
C007 C00D C00P S001 -177.06(13) . . . . ?
C007 C00D C00P C00R -3.5(3) . . . . ?
C007 C00E C00H C00A 177.12(18) . . . . ?
C007 C00E C00H C00R -3.8(2) . . . . ?
C007 C00E C00K C00J 0.3(2) . . . . ?
C007 C00E C00K C00Z -178.4(2) . . . . ?
C008 C00A C00H C00E 177.27(18) . . . . ?
C008 C00A C00H C00R -1.9(3) . . . . ?
C008 C00F C00W C00R -0.8(3) . . . . ?
C009 C006 C00G C00Y -1.3(3) . . . . ?
C009 C006 C00M S001 -177.29(13) . . . . ?
C009 C006 C00M C00I -2.0(3) . . . . ?
C009 C00C C00N C00Y -0.9(3) . . . . ?
C009 C00L C00V C00O -177.17(18) . . . . ?
C009 C00L C00V C00T 0.8(3) . . . . ?
C00A C008 C00F C00W 2.0(3) . . . . ?
C00A C00H C00R C00P -174.86(17) . . . . ?
C00A C00H C00R C00W 3.0(3) . . . . ?
C00B N004 C00O C00S -172.07(18) . . . . ?
C00B N004 C00O C00V 3.19(19) . . . . ?
C00B C00I C00M S001 178.07(13) . . . . ?
C00B C00I C00M C006 2.3(3) . . . . ?
C00B C00L C00V C00O 0.70(19) . . . . ?
C00B C00L C00V C00T 178.70(19) . . . . ?
C00C C009 C00L C00B -179.23(16) . . . . ?
C00C C009 C00L C00V -1.6(3) . . . . ?
C00C C00N C00Y C00G 1.9(3) . . . . ?
C00D C007 C00E C00H -2.3(3) . . . . ?
C00D C007 C00E C00K 177.05(16) . . . . ?
C00D C00I C00M S001 1.95(19) . . . . ?
C00D C00I C00M C006 -173.85(16) . . . . ?
C00D C00P C00R C00H -2.4(3) . . . . ?
C00D C00P C00R C00W 179.88(17) . . . . ?
C00E C007 C00D C00I -169.18(18) . . . . ?
C00E C007 C00D C00P 5.9(3) . . . . ?
C00E C00H C00R C00P 6.0(2) . . . . ?
C00E C00H C00R C00W -176.23(16) . . . . ?
C00E C00K C00Z C011 177.6(2) . . . . ?
C00F C008 C00A C00H -0.6(3) . . . . ?
C00G C006 C009 C00C 2.3(2) . . . . ?
C00G C006 C009 C00L -177.36(16) . . . . ?
C00G C006 C00M S001 0.6(3) . . . . ?
C00G C006 C00M C00I 175.89(17) . . . . ?
C00H C00E C00K C00J 179.58(18) . . . . ?
C00H C00E C00K C00Z 0.9(4) . . . . ?
C00H C00R C00W C00F -1.7(3) . . . . ?
C00I C00B C00L C009 -0.1(3) . . . . ?
C00I C00B C00L C00V -178.27(16) . . . . ?
C00I C00D C00P S001 -1.0(2) . . . . ?
C00I C00D C00P C00R 172.48(16) . . . . ?
C00J N005 C007 C00D -176.43(17) . . . . ?
C00J N005 C007 C00E 1.87(19) . . . . ?
C00J C00K C00Z C011 -1.0(3) . . . . ?
C00J C00X C013 C011 0.7(3) . . . . ?
C00K C00E C00H C00A -2.1(3) . . . . ?
C00K C00E C00H C00R 177.03(18) . . . . ?
C00K C00J C00X C013 -3.4(3) . . . . ?
C00K C00Z C011 C013 -1.7(3) . . . . ?
C00L C009 C00C C00N 178.40(17) . . . . ?
C00L C00B C00I C00D 174.03(17) . . . . ?
C00L C00B C00I C00M -1.2(3) . . . . ?
C00M S001 C00P C00D 1.82(14) . . . . ?
C00M S001 C00P C00R -171.67(16) . . . . ?
C00M C006 C009 C00C -179.78(16) . . . . ?
C00M C006 C009 C00L 0.6(2) . . . . ?
C00M C006 C00G C00Y -179.18(18) . . . . ?
C00O N004 C00B C00I 176.78(16) . . . . ?
C00O N004 C00B C00L -2.80(19) . . . . ?
C00O C00S C010 C012 -0.2(3) . . . . ?
C00P S001 C00M C006 173.61(16) . . . . ?
C00P S001 C00M C00I -2.16(14) . . . . ?
C00P C00D C00I C00B -176.01(18) . . . . ?
C00P C00D C00I C00M -0.6(2) . . . . ?
C00P C00R C00W C00F 176.05(18) . . . . ?
C00Q P003 N004 C00B -39.47(15) . . . . ?
C00Q P003 N004 C00O 104.77(15) . . . . ?
C00Q P003 N005 C007 41.84(15) . . . . ?
C00Q P003 N005 C00J -108.62(16) . . . . ?
C00Q C00U C015 C016 1.0(3) . . . . ?
C00Q C014 C017 C016 0.7(3) . . . . ?
C00S C00O C00V C00L 173.23(16) . . . . ?
C00S C00O C00V C00T -5.1(3) . . . . ?
C00S C010 C012 C00T -2.4(3) . . . . ?
C00U C00Q C014 C017 -1.1(3) . . . . ?
C00U C015 C016 C017 -1.4(3) . . . . ?
C00V C00O C00S C010 4.0(3) . . . . ?
C00V C00T C012 C010 1.3(3) . . . . ?
C00X C00J C00K C00E -175.30(17) . . . . ?
C00X C00J C00K C00Z 3.6(3) . . . . ?
C00Z C011 C013 C00X 1.9(3) . . . . ?
C012 C00T C00V C00L -175.46(19) . . . . ?
C012 C00T C00V C00O 2.4(3) . . . . ?
C014 C00Q C00U C015 0.3(3) . . . . ?
C015 C016 C017 C014 0.5(3) . . . . ?

loop_
_smtbx_masks_void_nr
_smtbx_masks_void_average_x
_smtbx_masks_void_average_y
_smtbx_masks_void_average_z
_smtbx_masks_void_volume
_smtbx_masks_void_count_electrons
_smtbx_masks_void_content
1 -0.250 -0.529 0.177 395.2 65.0 ?
2 0.250 0.228 0.823 395.2 65.8 ?
3 -0.250 -0.040 0.677 395.2 64.2 ?
4 0.250 0.265 0.323 395.2 66.6 ?
